data_7250943
loop_
_publ_author_name
'Wang, Fang'
'Hua, Kai'

_publ_section_title
;
 Tetraimidazolium macrocycle: a versatile building block and precursor for
 box-type coordination cages
;
_journal_issue 44
_journal_name_full 'RSC Advances'
_journal_page_first 36704
_journal_page_last 36709
_journal_paper_doi 10.1039/D5RA05896A
_journal_volume 15
_journal_year 2025
_chemical_formula_moiety '	C30 H32 N8, 2(C10 H6 O6 S2), 2(C2 H3 N), 5(H2 O)'
_chemical_formula_sum 'C54 H60 N10 O17 S4'
_chemical_formula_weight 1249.36
_space_group_crystal_system triclinic
_space_group_IT_number 2
_space_group_name_Hall '-P 1'
_space_group_name_H-M_alt 'P -1'
_atom_sites_solution_hydrogens mixed
_audit_block_doi 10.5517/ccdc.csd.cc2nv7vm
_audit_creation_date 2019-01-28
_audit_creation_method
;
Olex2 1.2
(compiled 2018.05.29 svn.r3508 for OlexSys, GUI svn.r5506)
;
_audit_update_record
;
2025-06-28 deposited with the CCDC.	2025-09-24 downloaded from the CCDC.
;
_cell_angle_alpha 103.076(2)
_cell_angle_beta 93.461(2)
_cell_angle_gamma 91.759(2)
_cell_formula_units_Z 2
_cell_length_a 13.1874(10)
_cell_length_b 13.5426(9)
_cell_length_c 16.6450(11)
_cell_measurement_reflns_used 9885
_cell_measurement_temperature 166(2)
_cell_measurement_theta_max 25.33
_cell_measurement_theta_min 2.33
_cell_volume 2887.3(3)
_computing_cell_refinement 'SAINT V8.38A (?, 2016)'
_computing_data_reduction 'SAINT V8.38A (?, 2016)'
_computing_molecular_graphics 'Olex2 (Dolomanov et al., 2009)'
_computing_publication_material 'Olex2 (Dolomanov et al., 2009)'
_computing_structure_refinement 'ShelXL (Sheldrick, 2015)'
_computing_structure_solution 'SHELXT 2014/5 (Sheldrick, 2014)'
_diffrn_ambient_temperature 166.0
_diffrn_measured_fraction_theta_full 0.987
_diffrn_measured_fraction_theta_max 0.984
_diffrn_measurement_device_type 'Bruker APEX-II CCD'
_diffrn_measurement_method '\f and \w scans'
_diffrn_radiation_type MoK\a
_diffrn_radiation_wavelength 0.71073
_diffrn_reflns_av_R_equivalents 0.0548
_diffrn_reflns_av_unetI/netI 0.0490
_diffrn_reflns_Laue_measured_fraction_full 0.987
_diffrn_reflns_Laue_measured_fraction_max 0.984
_diffrn_reflns_limit_h_max 15
_diffrn_reflns_limit_h_min -15
_diffrn_reflns_limit_k_max 16
_diffrn_reflns_limit_k_min -16
_diffrn_reflns_limit_l_max 19
_diffrn_reflns_limit_l_min -20
_diffrn_reflns_number 49194
_diffrn_reflns_point_group_measured_fraction_full 0.987
_diffrn_reflns_point_group_measured_fraction_max 0.984
_diffrn_reflns_theta_full 25.242
_diffrn_reflns_theta_max 25.387
_diffrn_reflns_theta_min 2.205
_diffrn_standards_number 0
_exptl_absorpt_coefficient_mu 0.245
_exptl_absorpt_correction_T_max 0.7452
_exptl_absorpt_correction_T_min 0.7030
_exptl_absorpt_correction_type multi-scan
_exptl_absorpt_process_details
;
SADABS-2016/2 (Bruker,2016/2) was used for absorption correction.
wR2(int) was 0.0824 before and 0.0648 after correction.
The Ratio of minimum to maximum transmission is 0.9434.
The \l/2 correction factor is Not present.
;
_exptl_crystal_colour colorless??
_exptl_crystal_density_diffrn 1.437
_exptl_crystal_description block
_exptl_crystal_F_000 1308.0
_exptl_crystal_size_max 0.30
_exptl_crystal_size_mid 0.26
_exptl_crystal_size_min 0.18
_refine_diff_density_max 0.966
_refine_diff_density_min -0.538
_refine_diff_density_rms 0.104
_refine_ls_extinction_method none
_refine_ls_goodness_of_fit_ref 1.052
_refine_ls_hydrogen_treatment mixed
_refine_ls_matrix_type full
_refine_ls_number_parameters 788
_refine_ls_number_reflns 10444
_refine_ls_number_restraints 0
_refine_ls_restrained_S_all 1.052
_refine_ls_R_factor_all 0.0984
_refine_ls_R_factor_gt 0.0821
_refine_ls_shift/su_max 0.000
_refine_ls_shift/su_mean 0.000
_refine_ls_structure_factor_coef Fsqd
_refine_ls_weighting_details 'w=1/[\s^2^(Fo^2^)+(0.0395P)^2^+25.9738P] where P=(Fo^2^+2Fc^2^)/3'
_refine_ls_weighting_scheme calc
_refine_ls_wR_factor_gt 0.2112
_refine_ls_wR_factor_ref 0.2204
_reflns_Friedel_coverage 0.000
_reflns_number_gt 8437
_reflns_number_total 10444
_reflns_threshold_expression 'I > 2\s(I)'
_cod_data_source_file d5ra05896a2.cif
_cod_data_source_block mo_h19012701_0m_a
_cod_original_formula_sum '	C54 H60 N10 O17 S4'
_cod_database_code 7250943
_shelx_shelxl_version_number 2018/3
_shelx_space_group_comment
;
The symmetry employed for this shelxl refinement is uniquely defined
by the following loop, which should always be used as a source of
symmetry information in preference to the above space-group names.
They are only intended as comments.
;
_olex2_refinement_description
;
1. Fixed Uiso
 At 1.2 times of:
  All C(H) groups, All C(H,H) groups
 At 1.5 times of:
  All C(H,H,H) groups, All O(H,H) groups
2.a Free rotating group:
 O14(H14A,H14B), O16(H16A,H16B), O13(H13A,H13B), O15(H15C,H15D)
2.b Secondary CH2 refined with riding coordinates:
 C11(H11A,H11B), C22(H22A,H22B), C7(H7A,H7B), C15(H15A,H15B), C30(H30A,H30B),
 C26(H26A,H26B)
2.c Aromatic/amide H refined with riding coordinates:
 C23(H23), C14(H14), C25(H25), C39(H39), C43(H43), C10(H10), C2(H2), C49(H49),
 C13(H13), C33(H33), C24(H24), C38(H38), C34(H34), C37(H37), C44(H44), C48(H48),
  C3(H3), C42(H42), C47(H47), C12(H12), C4(H4), C27(H27), C9(H9), C18(H18),
 C29(H29), C28(H28), C8(H8), C32(H32), C5(H5), C17(H17), C19(H19), C20(H20)
2.d Idealised Me refined as rotating group:
 C51(H51A,H51B,H51C), C53(H53A,H53B,H53C)
;
_olex2_submission_special_instructions 'No special instructions were received'

loop_
_space_group_symop_operation_xyz
'x, y, z'
'-x, -y, -z'

loop_
_atom_site_label
_atom_site_type_symbol
_atom_site_fract_x
_atom_site_fract_y
_atom_site_fract_z
_atom_site_U_iso_or_equiv
_atom_site_adp_type
_atom_site_occupancy
_atom_site_site_symmetry_order
_atom_site_calc_flag
_atom_site_refinement_flags_posn
_atom_site_refinement_flags_adp
_atom_site_refinement_flags_occupancy
_atom_site_disorder_assembly
_atom_site_disorder_group
S3 S 0.85237(10) 0.96123(10) 0.67660(8) 0.0222(3) Uani 1 1 d . . . . .
S2 S 0.72080(10) -0.03801(10) 0.33759(8) 0.0223(3) Uani 1 1 d . . . . .
S1 S 0.65844(10) 0.42604(10) 0.13153(8) 0.0232(3) Uani 1 1 d . . . . .
S4 S 0.76952(11) 0.45789(10) 0.83600(9) 0.0277(3) Uani 1 1 d . . . . .
O2 O 0.5709(3) 0.4371(3) 0.0781(2) 0.0281(9) Uani 1 1 d . . . . .
O7 O 0.9076(3) 0.9459(3) 0.6025(2) 0.0293(9) Uani 1 1 d . . . . .
O6 O 0.6477(3) -0.1236(3) 0.3157(3) 0.0297(9) Uani 1 1 d . . . . .
O9 O 0.8739(3) 1.0600(3) 0.7300(2) 0.0299(9) Uani 1 1 d . . . . .
O4 O 0.8018(3) -0.0460(3) 0.2812(3) 0.0326(10) Uani 1 1 d . . . . .
O3 O 0.7356(3) 0.3646(3) 0.0881(2) 0.0305(9) Uani 1 1 d . . . . .
O5 O 0.7582(3) -0.0181(3) 0.4238(3) 0.0366(10) Uani 1 1 d . . . . .
O14 O 0.4914(3) 0.1792(3) 0.5789(3) 0.0364(10) Uani 1 1 d . . . . .
H14A H 0.537018 0.133507 0.574507 0.055 Uiso 1 1 d G . . . .
H14B H 0.439025 0.151303 0.595968 0.055 Uiso 1 1 d G . . . .
O12 O 0.8215(3) 0.3704(3) 0.7945(3) 0.0395(11) Uani 1 1 d . . . . .
O1 O 0.7002(3) 0.5227(3) 0.1815(3) 0.0337(10) Uani 1 1 d . . . . .
N4 N 0.6976(3) 0.2117(3) 0.8797(3) 0.0228(10) Uani 1 1 d . . . . .
N3 N 0.5508(3) 0.2656(3) 0.8550(3) 0.0212(9) Uani 1 1 d . . . . .
N2 N 0.3830(4) 0.2904(3) 0.9075(3) 0.0241(10) Uani 1 1 d . . . . .
O16 O 0.9900(4) 0.7150(4) 0.1679(3) 0.0453(12) Uani 1 1 d . . . . .
H16A H 0.944451 0.671113 0.139187 0.068 Uiso 1 1 d G . . . .
H16B H 1.047260 0.685213 0.160110 0.068 Uiso 1 1 d G . . . .
N8 N 1.1947(3) 0.7408(3) 0.4277(3) 0.0269(11) Uani 1 1 d . . . . .
O13 O 0.4988(4) 0.3753(4) 0.6819(3) 0.0427(11) Uani 1 1 d . . . . .
H13A H 0.508425 0.314629 0.653004 0.064 Uiso 1 1 d G . . . .
H13B H 0.555069 0.392911 0.712450 0.064 Uiso 1 1 d G . . . .
N5 N 0.7523(3) 0.7141(3) 0.4280(3) 0.0222(10) Uani 1 1 d . . . . .
O8 O 0.7437(3) 0.9347(3) 0.6592(3) 0.0384(11) Uani 1 1 d . . . . .
N7 N 1.0549(4) 0.8141(3) 0.4106(3) 0.0277(11) Uani 1 1 d . . . . .
O15 O 0.6499(4) 0.0548(4) 0.5626(3) 0.0523(13) Uani 1 1 d . . . . .
H15C H 0.662267 0.012518 0.516867 0.078 Uiso 1 1 d G . . . .
H15D H 0.667442 0.023478 0.601247 0.078 Uiso 1 1 d G . . . .
O11 O 0.6728(3) 0.4669(3) 0.7947(4) 0.0506(13) Uani 1 1 d . . . . .
N1 N 0.2540(3) 0.2049(3) 0.9328(3) 0.0251(10) Uani 1 1 d . . . . .
O10 O 0.7662(5) 0.4629(4) 0.9224(3) 0.0579(15) Uani 1 1 d . . . . .
N6 N 0.8773(3) 0.7792(3) 0.3764(3) 0.0240(10) Uani 1 1 d . . . . .
O17 O 0.8490(4) 0.5787(5) 0.0760(4) 0.0574(15) Uani 1 1 d . . . . .
C23 C 0.8286(4) 0.7843(4) 0.4431(3) 0.0208(11) Uani 1 1 d . . . . .
H23 H 0.844938 0.830838 0.494582 0.025 Uiso 1 1 calc R . . . .
C14 C 0.6308(4) 0.2777(4) 0.9094(3) 0.0233(12) Uani 1 1 d . . . . .
H14 H 0.638391 0.325840 0.960953 0.028 Uiso 1 1 calc R . . . .
C25 C 0.8332(4) 0.7005(4) 0.3148(3) 0.0251(12) Uani 1 1 d . . . . .
H25 H 0.854606 0.678929 0.260366 0.030 Uiso 1 1 calc R . . . .
C39 C 0.6897(4) 0.1311(4) 0.2801(3) 0.0226(11) Uani 1 1 d . . . . .
H39 H 0.752285 0.117278 0.255314 0.027 Uiso 1 1 calc R . . . .
C46 C 0.8711(4) 0.7202(4) 0.7834(3) 0.0218(11) Uani 1 1 d . . . . .
C45 C 0.9738(4) 0.7290(4) 0.8156(3) 0.0246(12) Uani 1 1 d . . . . .
C35 C 0.6354(4) 0.2167(4) 0.2684(3) 0.0211(11) Uani 1 1 d . . . . .
C43 C 0.8349(4) 0.7945(4) 0.7421(3) 0.0219(11) Uani 1 1 d . . . . .
H43 H 0.765702 0.790360 0.721566 0.026 Uiso 1 1 calc R . . . .
C10 C 0.3082(4) 0.2216(4) 0.8739(3) 0.0238(12) Uani 1 1 d . . . . .
H10 H 0.296729 0.190239 0.816852 0.029 Uiso 1 1 calc R . . . .
C2 C 0.1292(4) -0.0378(4) 1.0680(3) 0.0252(12) Uani 1 1 d . . . . .
H2 H 0.088798 -0.041901 1.112595 0.030 Uiso 1 1 calc R . . . .
C36 C 0.5412(4) 0.2365(4) 0.3056(3) 0.0248(12) Uani 1 1 d . . . . .
C49 C 0.8081(4) 0.6369(4) 0.7913(3) 0.0225(11) Uani 1 1 d . . . . .
H49 H 0.739130 0.630587 0.770072 0.027 Uiso 1 1 calc R . . . .
C13 C 0.6601(4) 0.1547(4) 0.8039(3) 0.0277(12) Uani 1 1 d . . . . .
H13 H 0.693552 0.101891 0.769305 0.033 Uiso 1 1 calc R . . . .
C33 C 0.4866(4) 0.3197(4) 0.2899(4) 0.0285(13) Uani 1 1 d . . . . .
H33 H 0.424977 0.335678 0.315744 0.034 Uiso 1 1 calc R . . . .
C24 C 0.7547(4) 0.6603(4) 0.3461(3) 0.0259(12) Uani 1 1 d . . . . .
H24 H 0.709507 0.605742 0.318042 0.031 Uiso 1 1 calc R . . . .
C38 C 0.5597(4) 0.0892(4) 0.3646(4) 0.0275(12) Uani 1 1 d . . . . .
H38 H 0.534513 0.045809 0.397117 0.033 Uiso 1 1 calc R . . . .
C41 C 0.8975(4) 0.8713(4) 0.7316(3) 0.0206(11) Uani 1 1 d . . . . .
C34 C 0.6699(4) 0.2778(4) 0.2164(3) 0.0267(12) Uani 1 1 d . . . . .
H34 H 0.732599 0.264823 0.191506 0.032 Uiso 1 1 calc R . . . .
C37 C 0.5065(4) 0.1711(4) 0.3544(4) 0.0298(13) Uani 1 1 d . . . . .
H37 H 0.444724 0.184283 0.380647 0.036 Uiso 1 1 calc R . . . .
C40 C 0.6528(4) 0.0690(4) 0.3264(3) 0.0234(11) Uani 1 1 d . . . . .
C44 C 1.0363(4) 0.8118(4) 0.8054(4) 0.0268(12) Uani 1 1 d . . . . .
H44 H 1.104570 0.819605 0.828333 0.032 Uiso 1 1 calc R . . . .
C48 C 0.9494(4) 0.5736(4) 0.8625(4) 0.0290(13) Uani 1 1 d . . . . .
H48 H 0.975337 0.523364 0.888780 0.035 Uiso 1 1 calc R . . . .
C21 C 0.6946(4) 0.5932(4) 0.5093(3) 0.0262(12) Uani 1 1 d . . . . .
C1 C 0.1960(4) -0.1135(4) 1.0411(3) 0.0224(11) Uani 1 1 d . . . . .
C6 C 0.1772(4) 0.0508(4) 0.9649(3) 0.0236(11) Uani 1 1 d . . . . .
C3 C 0.1205(4) 0.0434(4) 1.0312(4) 0.0291(13) Uani 1 1 d . . . . .
H3 H 0.075027 0.094882 1.051341 0.035 Uiso 1 1 calc R . . . .
C42 C 1.0003(4) 0.8804(4) 0.7633(4) 0.0258(12) Uani 1 1 d . . . . .
H42 H 1.043901 0.934019 0.755325 0.031 Uiso 1 1 calc R . . . .
C47 C 1.0109(4) 0.6546(4) 0.8561(4) 0.0307(13) Uani 1 1 d . . . . .
H47 H 1.079202 0.660853 0.879044 0.037 Uiso 1 1 calc R . . . .
C12 C 0.5681(5) 0.1871(4) 0.7879(4) 0.0305(13) Uani 1 1 d . . . . .
H12 H 0.523452 0.161673 0.740238 0.037 Uiso 1 1 calc R . . . .
C31 C 0.6133(4) 0.3559(4) 0.2015(3) 0.0237(11) Uani 1 1 d . . . . .
C11 C 0.4619(4) 0.3292(4) 0.8629(4) 0.0288(13) Uani 1 1 d . . . . .
H11A H 0.483650 0.399216 0.892530 0.035 Uiso 1 1 calc R . . . .
H11B H 0.433220 0.331661 0.807051 0.035 Uiso 1 1 calc R . . . .
C4 C 0.2548(4) -0.1051(4) 0.9759(3) 0.0250(12) Uani 1 1 d . . . . .
H4 H 0.302007 -0.155305 0.956828 0.030 Uiso 1 1 calc R . . . .
C27 C 1.0795(5) 0.8334(5) 0.4942(4) 0.0357(15) Uani 1 1 d . . . . .
H27 H 1.041544 0.871414 0.536358 0.043 Uiso 1 1 calc R . . . .
C9 C 0.3739(5) 0.3180(5) 0.9917(4) 0.0335(14) Uani 1 1 d . . . . .
H9 H 0.416581 0.365408 1.031210 0.040 Uiso 1 1 calc R . . . .
C18 C 0.7702(4) 0.5806(4) 0.5672(4) 0.0280(12) Uani 1 1 d . . . . .
H18 H 0.817517 0.635307 0.590648 0.034 Uiso 1 1 calc R . . . .
C50 C 0.8468(4) 0.5651(4) 0.8297(3) 0.0250(12) Uani 1 1 d . . . . .
C29 C 1.1261(4) 0.7576(4) 0.3717(4) 0.0285(13) Uani 1 1 d . . . . .
H29 H 1.127274 0.733567 0.313559 0.034 Uiso 1 1 calc R . . . .
C22 C 0.6821(5) 0.6951(4) 0.4877(4) 0.0311(13) Uani 1 1 d . . . . .
H22A H 0.611490 0.698237 0.464909 0.037 Uiso 1 1 calc R . . . .
H22B H 0.693015 0.749287 0.538854 0.037 Uiso 1 1 calc R . . . .
C7 C 0.1624(4) 0.1356(4) 0.9208(4) 0.0310(13) Uani 1 1 d . . . . .
H7A H 0.147272 0.106527 0.860956 0.037 Uiso 1 1 calc R . . . .
H7B H 0.103459 0.174557 0.941962 0.037 Uiso 1 1 calc R . . . .
C28 C 1.1674(5) 0.7886(5) 0.5053(4) 0.0341(14) Uani 1 1 d . . . . .
H28 H 1.203687 0.789622 0.556622 0.041 Uiso 1 1 calc R . . . .
C15 C 0.7993(4) 0.2043(5) 0.9202(4) 0.0287(13) Uani 1 1 d . . . . .
H15A H 0.816092 0.266944 0.963406 0.034 Uiso 1 1 calc R . . . .
H15B H 0.850807 0.198903 0.878691 0.034 Uiso 1 1 calc R . . . .
C8 C 0.2923(5) 0.2641(5) 1.0068(4) 0.0354(14) Uani 1 1 d . . . . .
H8 H 0.266277 0.266884 1.059193 0.043 Uiso 1 1 calc R . . . .
C32 C 0.5204(4) 0.3773(4) 0.2387(4) 0.0287(13) Uani 1 1 d . . . . .
H32 H 0.481749 0.431587 0.228026 0.034 Uiso 1 1 calc R . . . .
C5 C 0.2449(4) -0.0246(4) 0.9390(3) 0.0256(12) Uani 1 1 d . . . . .
H5 H 0.285471 -0.020307 0.894555 0.031 Uiso 1 1 calc R . . . .
C17 C 0.7781(4) 0.4900(4) 0.5915(4) 0.0282(12) Uani 1 1 d . . . . .
H17 H 0.830646 0.482831 0.631102 0.034 Uiso 1 1 calc R . . . .
C16 C 0.7097(4) 0.4098(4) 0.5582(4) 0.0275(12) Uani 1 1 d . . . . .
N10 N 0.9829(5) 0.5953(5) 0.4367(5) 0.0594(19) Uani 1 1 d . . . . .
C30 C 1.2884(4) 0.6877(5) 0.4106(4) 0.0322(14) Uani 1 1 d . . . . .
H30A H 1.347090 0.733022 0.437277 0.039 Uiso 1 1 calc R . . . .
H30B H 1.295522 0.671082 0.350231 0.039 Uiso 1 1 calc R . . . .
C19 C 0.6353(4) 0.4200(5) 0.4988(4) 0.0316(13) Uani 1 1 d . . . . .
H19 H 0.589261 0.364496 0.474325 0.038 Uiso 1 1 calc R . . . .
C20 C 0.6279(5) 0.5124(5) 0.4750(4) 0.0332(14) Uani 1 1 d . . . . .
H20 H 0.576281 0.519459 0.434570 0.040 Uiso 1 1 calc R . . . .
C54 C 0.9416(6) 0.5213(6) 0.4071(5) 0.0474(18) Uani 1 1 d . . . . .
C26 C 0.9641(4) 0.8447(5) 0.3702(4) 0.0340(14) Uani 1 1 d . . . . .
H26A H 0.950787 0.915863 0.396498 0.041 Uiso 1 1 calc R . . . .
H26B H 0.974951 0.840842 0.311227 0.041 Uiso 1 1 calc R . . . .
N9 N 0.4789(6) 0.0797(6) 0.9273(6) 0.079(3) Uani 1 1 d . . . . .
C52 C 0.5248(6) 0.0098(7) 0.9032(6) 0.058(2) Uani 1 1 d . . . . .
C51 C 0.5845(7) -0.0795(6) 0.8751(6) 0.073(3) Uani 1 1 d . . . . .
H51A H 0.561905 -0.112360 0.817888 0.110 Uiso 1 1 calc GR . . . .
H51B H 0.574762 -0.127311 0.910561 0.110 Uiso 1 1 calc GR . . . .
H51C H 0.656648 -0.058508 0.878161 0.110 Uiso 1 1 calc GR . . . .
C53 C 0.8864(8) 0.4253(7) 0.3714(7) 0.083(3) Uani 1 1 d . . . . .
H53A H 0.866405 0.421784 0.313117 0.124 Uiso 1 1 calc GR . . . .
H53B H 0.825503 0.420251 0.401431 0.124 Uiso 1 1 calc GR . . . .
H53C H 0.930114 0.369223 0.375618 0.124 Uiso 1 1 calc GR . . . .
H17A H 0.824(5) 0.539(5) 0.025(4) 0.035(18) Uiso 1 1 d . . . . .
H17B H 0.805(11) 0.549(10) 0.106(9) 0.15(5) Uiso 1 1 d . . . . .

loop_
_atom_site_aniso_label
_atom_site_aniso_U_11
_atom_site_aniso_U_22
_atom_site_aniso_U_33
_atom_site_aniso_U_23
_atom_site_aniso_U_13
_atom_site_aniso_U_12
S3 0.0212(7) 0.0213(7) 0.0264(7) 0.0090(5) 0.0052(5) 0.0014(5)
S2 0.0213(7) 0.0214(7) 0.0244(7) 0.0062(5) -0.0005(5) 0.0031(5)
S1 0.0247(7) 0.0209(7) 0.0237(7) 0.0054(5) -0.0021(5) 0.0018(5)
S4 0.0293(8) 0.0212(7) 0.0338(8) 0.0094(6) 0.0031(6) -0.0010(6)
O2 0.031(2) 0.027(2) 0.027(2) 0.0096(16) -0.0073(17) 0.0040(17)
O7 0.042(2) 0.027(2) 0.0191(19) 0.0055(16) 0.0074(17) 0.0002(18)
O6 0.028(2) 0.023(2) 0.038(2) 0.0050(17) 0.0036(18) -0.0020(16)
O9 0.046(3) 0.0201(19) 0.024(2) 0.0053(16) 0.0063(18) 0.0054(17)
O4 0.027(2) 0.030(2) 0.046(3) 0.0158(19) 0.0109(19) 0.0088(17)
O3 0.032(2) 0.032(2) 0.031(2) 0.0109(18) 0.0070(18) 0.0105(18)
O5 0.047(3) 0.030(2) 0.030(2) 0.0032(18) -0.0100(19) 0.0092(19)
O14 0.032(2) 0.030(2) 0.050(3) 0.012(2) 0.007(2) 0.0025(18)
O12 0.042(3) 0.024(2) 0.050(3) 0.0037(19) 0.004(2) 0.0025(19)
O1 0.041(3) 0.024(2) 0.032(2) 0.0009(17) -0.0018(19) -0.0057(18)
N4 0.020(2) 0.026(2) 0.024(2) 0.0099(19) 0.0005(19) -0.0020(19)
N3 0.023(2) 0.017(2) 0.024(2) 0.0054(18) 0.0045(19) 0.0039(18)
N2 0.028(3) 0.017(2) 0.028(2) 0.0048(18) 0.004(2) 0.0040(19)
O16 0.035(3) 0.041(3) 0.055(3) 0.001(2) 0.009(2) 0.001(2)
N8 0.017(2) 0.025(2) 0.040(3) 0.011(2) -0.002(2) 0.0002(19)
O13 0.036(3) 0.040(3) 0.050(3) 0.004(2) 0.007(2) 0.007(2)
N5 0.019(2) 0.023(2) 0.025(2) 0.0063(19) 0.0028(18) 0.0008(18)
O8 0.018(2) 0.045(3) 0.062(3) 0.033(2) -0.0028(19) -0.0010(18)
N7 0.023(2) 0.019(2) 0.043(3) 0.009(2) 0.002(2) 0.0026(19)
O15 0.055(3) 0.065(3) 0.045(3) 0.025(3) 0.013(3) 0.031(3)
O11 0.027(2) 0.037(3) 0.094(4) 0.031(3) -0.006(2) -0.004(2)
N1 0.024(2) 0.023(2) 0.028(3) 0.0044(19) 0.003(2) 0.0009(19)
O10 0.094(4) 0.043(3) 0.035(3) 0.009(2) 0.014(3) -0.030(3)
N6 0.023(2) 0.022(2) 0.030(3) 0.0101(19) 0.001(2) 0.0015(18)
O17 0.054(3) 0.066(4) 0.051(3) 0.017(3) -0.009(3) -0.028(3)
C23 0.025(3) 0.015(2) 0.022(3) 0.002(2) 0.000(2) 0.004(2)
C14 0.030(3) 0.018(3) 0.022(3) 0.003(2) 0.006(2) -0.003(2)
C25 0.028(3) 0.026(3) 0.021(3) 0.003(2) 0.006(2) 0.007(2)
C39 0.018(3) 0.027(3) 0.023(3) 0.006(2) 0.004(2) 0.008(2)
C46 0.018(3) 0.021(3) 0.027(3) 0.005(2) 0.004(2) -0.002(2)
C45 0.020(3) 0.026(3) 0.027(3) 0.006(2) -0.001(2) 0.002(2)
C35 0.015(3) 0.025(3) 0.023(3) 0.006(2) -0.001(2) 0.002(2)
C43 0.019(3) 0.020(3) 0.026(3) 0.005(2) -0.002(2) 0.002(2)
C10 0.034(3) 0.017(3) 0.019(3) 0.002(2) -0.004(2) 0.009(2)
C2 0.017(3) 0.032(3) 0.028(3) 0.006(2) 0.008(2) 0.001(2)
C36 0.024(3) 0.025(3) 0.026(3) 0.004(2) 0.005(2) 0.009(2)
C49 0.018(3) 0.027(3) 0.024(3) 0.008(2) 0.001(2) -0.002(2)
C13 0.027(3) 0.032(3) 0.022(3) 0.002(2) -0.002(2) 0.007(2)
C33 0.024(3) 0.028(3) 0.033(3) 0.004(2) 0.003(2) 0.011(2)
C24 0.029(3) 0.024(3) 0.024(3) 0.004(2) -0.002(2) 0.003(2)
C38 0.027(3) 0.029(3) 0.029(3) 0.010(2) 0.007(2) 0.003(2)
C41 0.020(3) 0.021(3) 0.023(3) 0.009(2) 0.003(2) 0.004(2)
C34 0.025(3) 0.029(3) 0.027(3) 0.008(2) 0.000(2) 0.006(2)
C37 0.025(3) 0.034(3) 0.032(3) 0.009(3) 0.012(2) 0.008(2)
C40 0.021(3) 0.027(3) 0.022(3) 0.006(2) -0.003(2) 0.006(2)
C44 0.013(3) 0.030(3) 0.036(3) 0.007(2) -0.001(2) -0.003(2)
C48 0.026(3) 0.028(3) 0.037(3) 0.016(3) -0.002(2) 0.003(2)
C21 0.023(3) 0.032(3) 0.026(3) 0.010(2) 0.007(2) 0.004(2)
C1 0.019(3) 0.023(3) 0.023(3) 0.003(2) -0.003(2) -0.003(2)
C6 0.020(3) 0.025(3) 0.026(3) 0.006(2) -0.003(2) 0.002(2)
C3 0.023(3) 0.029(3) 0.033(3) 0.002(2) 0.002(2) 0.004(2)
C42 0.020(3) 0.023(3) 0.035(3) 0.006(2) 0.002(2) -0.004(2)
C47 0.022(3) 0.029(3) 0.042(4) 0.012(3) -0.005(3) 0.000(2)
C12 0.032(3) 0.030(3) 0.029(3) 0.006(2) -0.001(2) 0.006(3)
C31 0.025(3) 0.023(3) 0.023(3) 0.005(2) -0.001(2) 0.003(2)
C11 0.029(3) 0.020(3) 0.042(3) 0.013(2) 0.007(3) 0.010(2)
C4 0.023(3) 0.024(3) 0.025(3) 0.000(2) 0.001(2) 0.003(2)
C27 0.027(3) 0.031(3) 0.043(4) -0.005(3) 0.001(3) 0.003(3)
C9 0.039(4) 0.029(3) 0.027(3) -0.003(2) -0.001(3) -0.002(3)
C18 0.024(3) 0.030(3) 0.029(3) 0.004(2) 0.003(2) 0.000(2)
C50 0.026(3) 0.022(3) 0.028(3) 0.008(2) 0.003(2) 0.000(2)
C29 0.028(3) 0.026(3) 0.035(3) 0.013(2) 0.007(3) 0.002(2)
C22 0.029(3) 0.029(3) 0.037(3) 0.007(3) 0.012(3) 0.007(2)
C7 0.024(3) 0.030(3) 0.040(3) 0.012(3) -0.005(3) -0.002(2)
C28 0.033(3) 0.033(3) 0.032(3) 0.000(3) 0.001(3) 0.001(3)
C15 0.021(3) 0.034(3) 0.033(3) 0.012(3) 0.003(2) -0.002(2)
C8 0.037(4) 0.043(4) 0.021(3) -0.002(3) 0.004(3) -0.007(3)
C32 0.027(3) 0.026(3) 0.033(3) 0.003(2) 0.003(2) 0.009(2)
C5 0.025(3) 0.029(3) 0.023(3) 0.005(2) 0.005(2) -0.001(2)
C17 0.023(3) 0.032(3) 0.031(3) 0.011(2) -0.004(2) 0.003(2)
C16 0.024(3) 0.029(3) 0.031(3) 0.007(2) 0.006(2) 0.004(2)
N10 0.039(4) 0.050(4) 0.095(6) 0.035(4) -0.011(4) -0.002(3)
C30 0.020(3) 0.034(3) 0.048(4) 0.017(3) 0.007(3) 0.008(2)
C19 0.022(3) 0.031(3) 0.040(3) 0.010(3) -0.008(3) -0.005(2)
C20 0.025(3) 0.042(4) 0.035(3) 0.014(3) -0.003(3) 0.002(3)
C54 0.037(4) 0.047(4) 0.064(5) 0.022(4) 0.011(3) 0.006(3)
C26 0.025(3) 0.029(3) 0.053(4) 0.021(3) 0.002(3) 0.004(2)
N9 0.051(4) 0.082(5) 0.133(8) 0.078(6) 0.029(5) 0.019(4)
C52 0.038(4) 0.062(5) 0.082(6) 0.038(5) -0.009(4) -0.005(4)
C51 0.077(6) 0.048(5) 0.080(6) -0.007(4) -0.033(5) 0.005(4)
C53 0.089(7) 0.052(5) 0.099(8) -0.009(5) 0.034(6) -0.010(5)

loop_
_atom_type_symbol
_atom_type_description
_atom_type_scat_dispersion_real
_atom_type_scat_dispersion_imag
_atom_type_scat_source
C C 0.0033 0.0016 'International Tables Vol C Tables 4.2.6.8 and 6.1.1.4'
H H 0.0000 0.0000 'International Tables Vol C Tables 4.2.6.8 and 6.1.1.4'
F F 0.0171 0.0103 'International Tables Vol C Tables 4.2.6.8 and 6.1.1.4'
N N 0.0061 0.0033 'International Tables Vol C Tables 4.2.6.8 and 6.1.1.4'
O O 0.0106 0.0060 'International Tables Vol C Tables 4.2.6.8 and 6.1.1.4'
P P 0.1023 0.0942 'International Tables Vol C Tables 4.2.6.8 and 6.1.1.4'
S S 0.1246 0.1234 'International Tables Vol C Tables 4.2.6.8 and 6.1.1.4'

loop_
_geom_angle_atom_site_label_1
_geom_angle_atom_site_label_2
_geom_angle_atom_site_label_3
_geom_angle
_geom_angle_site_symmetry_1
_geom_angle_site_symmetry_3
_geom_angle_publ_flag
O7 S3 O8 112.8(3) . . ?
O7 S3 C41 105.9(2) . . ?
O9 S3 O7 112.6(2) . . ?
O9 S3 O8 113.5(3) . . ?
O9 S3 C41 106.8(2) . . ?
O8 S3 C41 104.3(2) . . ?
O6 S2 O4 112.7(2) . . ?
O6 S2 O5 112.1(3) . . ?
O6 S2 C40 105.7(2) . . ?
O4 S2 C40 106.4(2) . . ?
O5 S2 O4 113.1(3) . . ?
O5 S2 C40 106.0(2) . . ?
O2 S1 O3 113.1(2) . . ?
O2 S1 O1 112.8(2) . . ?
O2 S1 C31 105.9(2) . . ?
O3 S1 C31 105.2(2) . . ?
O1 S1 O3 112.6(3) . . ?
O1 S1 C31 106.5(3) . . ?
O12 S4 C50 105.8(3) . . ?
O11 S4 O12 112.2(3) . . ?
O11 S4 C50 106.8(3) . . ?
O10 S4 O12 111.9(3) . . ?
O10 S4 O11 114.3(4) . . ?
O10 S4 C50 105.0(3) . . ?
H14A O14 H14B 104.5 . . ?
C14 N4 C13 109.4(5) . . ?
C14 N4 C15 124.7(5) . . ?
C13 N4 C15 125.9(5) . . ?
C14 N3 C12 108.7(4) . . ?
C14 N3 C11 125.2(5) . . ?
C12 N3 C11 126.1(5) . . ?
C10 N2 C11 126.0(5) . . ?
C10 N2 C9 108.4(5) . . ?
C9 N2 C11 125.6(5) . . ?
H16A O16 H16B 104.5 . . ?
C29 N8 C28 108.9(5) . . ?
C29 N8 C30 125.8(5) . . ?
C28 N8 C30 125.1(5) . . ?
H13A O13 H13B 104.6 . . ?
C23 N5 C24 107.7(4) . . ?
C23 N5 C22 125.7(5) . . ?
C24 N5 C22 126.5(5) . . ?
C27 N7 C26 126.5(5) . . ?
C29 N7 C27 108.6(5) . . ?
C29 N7 C26 124.8(5) . . ?
H15C O15 H15D 104.4 . . ?
C10 N1 C7 125.1(5) . . ?
C10 N1 C8 109.4(5) . . ?
C8 N1 C7 125.4(5) . . ?
C23 N6 C25 108.5(5) . . ?
C23 N6 C26 124.7(5) . . ?
C25 N6 C26 126.8(5) . . ?
H17A O17 H17B 95(9) . . ?
N5 C23 H23 125.2 . . ?
N6 C23 N5 109.6(5) . . ?
N6 C23 H23 125.2 . . ?
N4 C14 N3 108.2(5) . . ?
N4 C14 H14 125.9 . . ?
N3 C14 H14 125.9 . . ?
N6 C25 H25 126.3 . . ?
C24 C25 N6 107.5(5) . . ?
C24 C25 H25 126.3 . . ?
C35 C39 H39 119.7 . . ?
C40 C39 H39 119.7 . . ?
C40 C39 C35 120.7(5) . . ?
C45 C46 C43 118.8(5) . . ?
C49 C46 C45 119.5(5) . . ?
C49 C46 C43 121.7(5) . . ?
C46 C45 C44 118.7(5) . . ?
C47 C45 C46 119.2(5) . . ?
C47 C45 C44 122.2(5) . . ?
C39 C35 C36 119.2(5) . . ?
C34 C35 C39 121.0(5) . . ?
C34 C35 C36 119.6(5) . . ?
C46 C43 H43 119.5 . . ?
C41 C43 C46 121.0(5) . . ?
C41 C43 H43 119.5 . . ?
N2 C10 H10 125.8 . . ?
N1 C10 N2 108.5(5) . . ?
N1 C10 H10 125.8 . . ?
C1 C2 H2 119.4 . . ?
C3 C2 H2 119.4 . . ?
C3 C2 C1 121.1(5) . . ?
C33 C36 C35 118.0(5) . . ?
C37 C36 C35 118.3(5) . . ?
C37 C36 C33 123.8(5) . . ?
C46 C49 H49 120.0 . . ?
C50 C49 C46 119.9(5) . . ?
C50 C49 H49 120.0 . . ?
N4 C13 H13 126.2 . . ?
C12 C13 N4 107.6(5) . . ?
C12 C13 H13 126.2 . . ?
C36 C33 H33 119.2 . . ?
C32 C33 C36 121.6(5) . . ?
C32 C33 H33 119.2 . . ?
N5 C24 H24 126.7 . . ?
C25 C24 N5 106.7(5) . . ?
C25 C24 H24 126.7 . . ?
C37 C38 H38 120.0 . . ?
C37 C38 C40 119.9(5) . . ?
C40 C38 H38 120.0 . . ?
C43 C41 S3 120.6(4) . . ?
C43 C41 C42 120.6(5) . . ?
C42 C41 S3 118.8(4) . . ?
C35 C34 H34 119.9 . . ?
C31 C34 C35 120.3(5) . . ?
C31 C34 H34 119.9 . . ?
C36 C37 H37 119.3 . . ?
C38 C37 C36 121.5(5) . . ?
C38 C37 H37 119.3 . . ?
C39 C40 S2 119.4(4) . . ?
C39 C40 C38 120.4(5) . . ?
C38 C40 S2 120.2(4) . . ?
C45 C44 H44 119.3 . . ?
C42 C44 C45 121.3(5) . . ?
C42 C44 H44 119.3 . . ?
C47 C48 H48 120.1 . . ?
C47 C48 C50 119.8(5) . . ?
C50 C48 H48 120.1 . . ?
C18 C21 C22 120.8(5) . . ?
C20 C21 C18 118.5(5) . . ?
C20 C21 C22 120.7(5) . . ?
C2 C1 C4 118.1(5) . . ?
C2 C1 C15 120.1(5) . 2_657 ?
C4 C1 C15 121.7(5) . 2_657 ?
C3 C6 C7 120.9(5) . . ?
C5 C6 C3 117.7(5) . . ?
C5 C6 C7 121.4(5) . . ?
C2 C3 C6 120.9(5) . . ?
C2 C3 H3 119.6 . . ?
C6 C3 H3 119.6 . . ?
C41 C42 H42 120.2 . . ?
C44 C42 C41 119.6(5) . . ?
C44 C42 H42 120.2 . . ?
C45 C47 H47 119.7 . . ?
C48 C47 C45 120.7(5) . . ?
C48 C47 H47 119.7 . . ?
N3 C12 H12 126.9 . . ?
C13 C12 N3 106.2(5) . . ?
C13 C12 H12 126.9 . . ?
C34 C31 S1 117.8(4) . . ?
C34 C31 C32 120.8(5) . . ?
C32 C31 S1 121.4(4) . . ?
N3 C11 H11A 109.2 . . ?
N3 C11 H11B 109.2 . . ?
N2 C11 N3 112.0(4) . . ?
N2 C11 H11A 109.2 . . ?
N2 C11 H11B 109.2 . . ?
H11A C11 H11B 107.9 . . ?
C1 C4 H4 119.8 . . ?
C5 C4 C1 120.4(5) . . ?
C5 C4 H4 119.8 . . ?
N7 C27 H27 126.3 . . ?
C28 C27 N7 107.3(5) . . ?
C28 C27 H27 126.3 . . ?
N2 C9 H9 126.9 . . ?
C8 C9 N2 106.2(5) . . ?
C8 C9 H9 126.9 . . ?
C21 C18 H18 119.4 . . ?
C17 C18 C21 121.3(5) . . ?
C17 C18 H18 119.4 . . ?
C49 C50 S4 120.0(4) . . ?
C49 C50 C48 120.9(5) . . ?
C48 C50 S4 119.1(4) . . ?
N8 C29 N7 108.4(5) . . ?
N8 C29 H29 125.8 . . ?
N7 C29 H29 125.8 . . ?
N5 C22 C21 113.1(5) . . ?
N5 C22 H22A 109.0 . . ?
N5 C22 H22B 109.0 . . ?
C21 C22 H22A 109.0 . . ?
C21 C22 H22B 109.0 . . ?
H22A C22 H22B 107.8 . . ?
N1 C7 C6 111.4(5) . . ?
N1 C7 H7A 109.3 . . ?
N1 C7 H7B 109.3 . . ?
C6 C7 H7A 109.3 . . ?
C6 C7 H7B 109.3 . . ?
H7A C7 H7B 108.0 . . ?
N8 C28 H28 126.6 . . ?
C27 C28 N8 106.7(6) . . ?
C27 C28 H28 126.6 . . ?
N4 C15 C1 112.0(4) . 2_657 ?
N4 C15 H15A 109.2 . . ?
N4 C15 H15B 109.2 . . ?
C1 C15 H15A 109.2 2_657 . ?
C1 C15 H15B 109.2 2_657 . ?
H15A C15 H15B 107.9 . . ?
N1 C8 H8 126.3 . . ?
C9 C8 N1 107.5(5) . . ?
C9 C8 H8 126.3 . . ?
C33 C32 C31 119.7(5) . . ?
C33 C32 H32 120.2 . . ?
C31 C32 H32 120.2 . . ?
C6 C5 H5 119.1 . . ?
C4 C5 C6 121.8(5) . . ?
C4 C5 H5 119.1 . . ?
C18 C17 H17 120.0 . . ?
C18 C17 C16 120.1(5) . . ?
C16 C17 H17 120.0 . . ?
C17 C16 C30 120.8(5) . 2_766 ?
C17 C16 C19 119.6(5) . . ?
C19 C16 C30 119.5(5) . 2_766 ?
N8 C30 C16 112.3(5) . 2_766 ?
N8 C30 H30A 109.1 . . ?
N8 C30 H30B 109.1 . . ?
C16 C30 H30A 109.1 2_766 . ?
C16 C30 H30B 109.1 2_766 . ?
H30A C30 H30B 107.9 . . ?
C16 C19 H19 120.1 . . ?
C16 C19 C20 119.8(5) . . ?
C20 C19 H19 120.1 . . ?
C21 C20 C19 120.8(5) . . ?
C21 C20 H20 119.6 . . ?
C19 C20 H20 119.6 . . ?
N10 C54 C53 178.0(9) . . ?
N7 C26 H26A 109.6 . . ?
N7 C26 H26B 109.6 . . ?
N6 C26 N7 110.3(5) . . ?
N6 C26 H26A 109.6 . . ?
N6 C26 H26B 109.6 . . ?
H26A C26 H26B 108.1 . . ?
N9 C52 C51 178.3(10) . . ?
C52 C51 H51A 109.5 . . ?
C52 C51 H51B 109.5 . . ?
C52 C51 H51C 109.5 . . ?
H51A C51 H51B 109.5 . . ?
H51A C51 H51C 109.5 . . ?
H51B C51 H51C 109.5 . . ?
C54 C53 H53A 109.5 . . ?
C54 C53 H53B 109.5 . . ?
C54 C53 H53C 109.5 . . ?
H53A C53 H53B 109.5 . . ?
H53A C53 H53C 109.5 . . ?
H53B C53 H53C 109.5 . . ?

loop_
_geom_bond_atom_site_label_1
_geom_bond_atom_site_label_2
_geom_bond_distance
_geom_bond_site_symmetry_2
_geom_bond_publ_flag
S3 O7 1.448(4) . ?
S3 O9 1.438(4) . ?
S3 O8 1.462(4) . ?
S3 C41 1.778(5) . ?
S2 O6 1.451(4) . ?
S2 O4 1.454(4) . ?
S2 O5 1.452(4) . ?
S2 C40 1.766(5) . ?
S1 O2 1.447(4) . ?
S1 O3 1.455(4) . ?
S1 O1 1.455(4) . ?
S1 C31 1.779(6) . ?
S4 O12 1.445(4) . ?
S4 O11 1.434(5) . ?
S4 O10 1.427(5) . ?
S4 C50 1.774(6) . ?
O14 H14A 0.8701 . ?
O14 H14B 0.8694 . ?
N4 C14 1.311(7) . ?
N4 C13 1.375(7) . ?
N4 C15 1.481(7) . ?
N3 C14 1.330(7) . ?
N3 C12 1.393(7) . ?
N3 C11 1.470(7) . ?
N2 C10 1.339(7) . ?
N2 C11 1.465(7) . ?
N2 C9 1.380(7) . ?
O16 H16A 0.8700 . ?
O16 H16B 0.8702 . ?
N8 C29 1.322(7) . ?
N8 C28 1.381(8) . ?
N8 C30 1.460(7) . ?
O13 H13A 0.8698 . ?
O13 H13B 0.8695 . ?
N5 C23 1.335(7) . ?
N5 C24 1.394(7) . ?
N5 C22 1.458(7) . ?
N7 C27 1.372(8) . ?
N7 C29 1.334(7) . ?
N7 C26 1.456(7) . ?
O15 H15C 0.8703 . ?
O15 H15D 0.8708 . ?
N1 C10 1.304(7) . ?
N1 C7 1.482(7) . ?
N1 C8 1.366(7) . ?
N6 C23 1.305(7) . ?
N6 C25 1.387(7) . ?
N6 C26 1.450(7) . ?
O17 H17A 0.93(7) . ?
O17 H17B 0.92(14) . ?
C23 H23 0.9500 . ?
C14 H14 0.9500 . ?
C25 H25 0.9500 . ?
C25 C24 1.341(8) . ?
C39 H39 0.9500 . ?
C39 C35 1.424(7) . ?
C39 C40 1.361(8) . ?
C46 C45 1.417(7) . ?
C46 C43 1.419(7) . ?
C46 C49 1.416(7) . ?
C45 C44 1.418(8) . ?
C45 C47 1.417(8) . ?
C35 C36 1.427(7) . ?
C35 C34 1.412(8) . ?
C43 H43 0.9500 . ?
C43 C41 1.357(7) . ?
C10 H10 0.9500 . ?
C2 H2 0.9500 . ?
C2 C1 1.387(8) . ?
C2 C3 1.379(8) . ?
C36 C33 1.420(8) . ?
C36 C37 1.414(8) . ?
C49 H49 0.9500 . ?
C49 C50 1.374(8) . ?
C13 H13 0.9500 . ?
C13 C12 1.334(8) . ?
C33 H33 0.9500 . ?
C33 C32 1.364(8) . ?
C24 H24 0.9500 . ?
C38 H38 0.9500 . ?
C38 C37 1.368(8) . ?
C38 C40 1.422(8) . ?
C41 C42 1.416(8) . ?
C34 H34 0.9500 . ?
C34 C31 1.372(8) . ?
C37 H37 0.9500 . ?
C44 H44 0.9500 . ?
C44 C42 1.365(8) . ?
C48 H48 0.9500 . ?
C48 C47 1.372(8) . ?
C48 C50 1.418(8) . ?
C21 C18 1.386(8) . ?
C21 C22 1.513(8) . ?
C21 C20 1.376(8) . ?
C1 C4 1.395(8) . ?
C1 C15 1.513(8) 2_657 ?
C6 C3 1.390(8) . ?
C6 C7 1.509(8) . ?
C6 C5 1.388(8) . ?
C3 H3 0.9500 . ?
C42 H42 0.9500 . ?
C47 H47 0.9500 . ?
C12 H12 0.9500 . ?
C31 C32 1.414(8) . ?
C11 H11A 0.9900 . ?
C11 H11B 0.9900 . ?
C4 H4 0.9500 . ?
C4 C5 1.372(8) . ?
C27 H27 0.9500 . ?
C27 C28 1.348(9) . ?
C9 H9 0.9500 . ?
C9 C8 1.349(9) . ?
C18 H18 0.9500 . ?
C18 C17 1.380(8) . ?
C29 H29 0.9500 . ?
C22 H22A 0.9900 . ?
C22 H22B 0.9900 . ?
C7 H7A 0.9900 . ?
C7 H7B 0.9900 . ?
C28 H28 0.9500 . ?
C15 H15A 0.9900 . ?
C15 H15B 0.9900 . ?
C8 H8 0.9500 . ?
C32 H32 0.9500 . ?
C5 H5 0.9500 . ?
C17 H17 0.9500 . ?
C17 C16 1.381(8) . ?
C16 C30 1.524(8) 2_766 ?
C16 C19 1.383(8) . ?
N10 C54 1.120(9) . ?
C30 H30A 0.9900 . ?
C30 H30B 0.9900 . ?
C19 H19 0.9500 . ?
C19 C20 1.401(8) . ?
C20 H20 0.9500 . ?
C54 C53 1.453(11) . ?
C26 H26A 0.9900 . ?
C26 H26B 0.9900 . ?
N9 C52 1.147(11) . ?
C52 C51 1.466(12) . ?
C51 H51A 0.9800 . ?
C51 H51B 0.9800 . ?
C51 H51C 0.9800 . ?
C53 H53A 0.9800 . ?
C53 H53B 0.9800 . ?
C53 H53C 0.9800 . ?
